data_7061306
loop_
_publ_author_name
'Raj, Manaswini'
'Padhi, Sumanta Kumar'

_publ_section_title
;
 Electrocatalytic proton reduction by dinuclear cobalt complexes in a
 nonaqueous electrolyte
;
_journal_issue 13
_journal_name_full 'New Journal of Chemistry'
_journal_page_first 6027
_journal_page_last 6038
_journal_paper_doi 10.1039/D1NJ06003A
_journal_volume 46
_journal_year 2022
_chemical_absolute_configuration unk
_chemical_formula_moiety 'C26 H16 Co N4 O2, H2 O'
_chemical_formula_sum 'C26 H18 Co N4 O3'
_chemical_formula_weight 493.39
_space_group_crystal_system trigonal
_space_group_IT_number 152
_space_group_name_Hall 'P 31 2"'
_space_group_name_H-M_alt 'P 31 2 1'
_symmetry_Int_Tables_number 152
_atom_sites_solution_primary iterative
_audit_block_doi 10.5517/ccdc.csd.cc28cv9t
_audit_creation_date 2021-07-15
_audit_creation_method
;
Olex2 1.2
(compiled 2018.05.29 svn.r3508 for OlexSys, GUI svn.r5506)
;
_audit_update_record
;
2021-07-15 deposited with the CCDC.	2022-02-21 downloaded from the CCDC.
;
_cell_angle_alpha 90
_cell_angle_beta 90
_cell_angle_gamma 120
_cell_formula_units_Z 6
_cell_length_a 13.3668(6)
_cell_length_b 13.3668(6)
_cell_length_c 20.7353(10)
_cell_measurement_reflns_used 3005
_cell_measurement_temperature 293
_cell_measurement_theta_max 26.6340
_cell_measurement_theta_min 4.2330
_cell_volume 3208.5(3)
_computing_cell_refinement
;
'CrysAlisPro 1.171.39.29c (Rigaku OD, 2017)'
;
_computing_data_collection
;
'CrysAlisPro 1.171.39.29c (Rigaku OD, 2017)'
;
_computing_data_reduction
;
'CrysAlisPro 1.171.39.29c (Rigaku OD, 2017)'
;
_computing_molecular_graphics 'Olex2 (Dolomanov et al., 2009)'
_computing_publication_material 'Olex2 (Dolomanov et al., 2009)'
_computing_structure_refinement 'olex2.refine (Bourhis et al., 2015)'
_computing_structure_solution 'olex2.solve (Bourhis et al., 2015)'
_diffrn_ambient_temperature 293
_diffrn_detector 'CCD plate'
_diffrn_detector_area_resol_mean 16.0606
_diffrn_detector_type EosS2
_diffrn_measured_fraction_theta_full 0.9917
_diffrn_measured_fraction_theta_max 0.7570
_diffrn_measurement_details
;
List of Runs (angles in degrees, time in seconds):

  # Type    Start    End  Width  t~exp~   \w     \q     \k     \f   Frames
#--------------------------------------------------------------------------
  1  \w     49.00  79.00   1.00   13.53    --   14.45 178.00  60.00   30
  2  \w    -43.00  34.00   1.00   13.53    --   14.45 -19.00   0.00   77
;
_diffrn_measurement_device 'four-circle diffractometer'
_diffrn_measurement_device_type 'SuperNova, Single source at offset/far, EosS2'
_diffrn_measurement_method \w-scans
_diffrn_measurement_specimen_support 'Mitegen 50um'
_diffrn_orient_matrix_type 'CrysAlisPro convention (1999,Acta A55,543-557)'
_diffrn_orient_matrix_UB_11 0.0288829000
_diffrn_orient_matrix_UB_12 0.0604397000
_diffrn_orient_matrix_UB_13 -0.0054316000
_diffrn_orient_matrix_UB_21 0.0265322000
_diffrn_orient_matrix_UB_22 0.0095744000
_diffrn_orient_matrix_UB_23 0.0307421000
_diffrn_orient_matrix_UB_31 0.0471111000
_diffrn_orient_matrix_UB_32 -0.0025899000
_diffrn_orient_matrix_UB_33 -0.0139899000
_diffrn_radiation_collimation 0.3
_diffrn_radiation_monochromator mirror
_diffrn_radiation_probe x-ray
_diffrn_radiation_type 'Mo K\a'
_diffrn_radiation_wavelength 0.71073
_diffrn_reflns_av_R_equivalents 0.0213
_diffrn_reflns_av_unetI/netI 0.0424
_diffrn_reflns_limit_h_max 16
_diffrn_reflns_limit_h_min -11
_diffrn_reflns_limit_k_max 17
_diffrn_reflns_limit_k_min -5
_diffrn_reflns_limit_l_max 26
_diffrn_reflns_limit_l_min -28
_diffrn_reflns_number 7912
_diffrn_reflns_theta_full 29.1513
_diffrn_reflns_theta_max 29.15
_diffrn_reflns_theta_min 3.43
_diffrn_source 'micro-focus sealed X-ray tube'
_diffrn_source_current 24.0
_diffrn_source_power 1.2
_diffrn_source_target Mo
_diffrn_source_type 'SuperNova (Mo) X-ray Source'
_diffrn_source_voltage 50.0
_exptl_absorpt_coefficient_mu 0.841
_exptl_absorpt_correction_T_max 0.846
_exptl_absorpt_correction_T_min 0.816
_exptl_absorpt_correction_type multi-scan
_exptl_absorpt_process_details
;
CrysAlisPro 1.171.39.29c (Rigaku Oxford Diffraction, 2017)
Empirical absorption correction using spherical harmonics,
 implemented in SCALE3 ABSPACK scaling algorithm.
;
_exptl_crystal_colour 'dark brown'
_exptl_crystal_colour_modifier dark
_exptl_crystal_colour_primary brown
_exptl_crystal_density_diffrn 1.5320
_exptl_crystal_description block
_exptl_crystal_F_000 1520.7218
_exptl_crystal_size_max 0.24
_exptl_crystal_size_mid 0.22
_exptl_crystal_size_min 0.2
_refine_diff_density_max 0.4149
_refine_diff_density_min -0.2909
_refine_diff_density_rms 0.0577
_refine_ls_abs_structure_details 'Flack, H. D. (1983). Acta Cryst. A39, 876-881.'
_refine_ls_abs_structure_Flack 0.02(3)
_refine_ls_d_res_high 0.7295
_refine_ls_d_res_low 5.9344
_refine_ls_extinction_expression Fc^*^=kFc[1+0.001xFc^2^\l^3^/sin(2\q)]^-1/4^
_refine_ls_goodness_of_fit_ref 1.0481
_refine_ls_hydrogen_treatment constr
_refine_ls_matrix_type full
_refine_ls_number_constraints 34
_refine_ls_number_parameters 312
_refine_ls_number_reflns 4371
_refine_ls_number_restraints 0
_refine_ls_restrained_S_all 1.0481
_refine_ls_R_factor_all 0.0547
_refine_ls_R_factor_gt 0.0420
_refine_ls_shift/su_max 0.0000
_refine_ls_shift/su_mean 0.0002
_refine_ls_structure_factor_coef Fsqd
_refine_ls_weighting_details 'w=1/[\s^2^(Fo^2^)+(0.0487P)^2^+0.5886P] where P=(Fo^2^+2Fc^2^)/3'
_refine_ls_weighting_scheme calc
_refine_ls_wR_factor_gt 0.0965
_refine_ls_wR_factor_ref 0.1029
_reflns_Friedel_coverage 0.603
_reflns_limit_h_max 15
_reflns_limit_h_min -15
_reflns_limit_k_max 8
_reflns_limit_k_min -7
_reflns_limit_l_max 28
_reflns_limit_l_min -28
_reflns_number_gt 3640
_reflns_number_total 4371
_reflns_threshold_expression I>=2u(I)
_cod_data_source_file d1nj06003a2.cif
_cod_data_source_block CSB0
_cod_depositor_comments 'Adding full bibliography for 7061306--7061307.cif.'
_cod_original_sg_symbol_Hall ' P 31 2"'
_cod_database_code 7061306
_chemical_oxdiff_usercomment 'MOD DIFF'
_reflns_odcompleteness_completeness 99.60
_reflns_odcompleteness_iscentric 1
_reflns_odcompleteness_theta 26.32
_olex2_refinement_description
;
1. Twinned data refinement
 Scales: 0.9994(4)
 0.0006(4)
2. Fixed Uiso
 At 1.2 times of:
  All C(H) groups, All C(H,H) groups
 At 1.5 times of:
  All O(H,H) groups
3.a Free rotating group:
 O3(H3a,H3b)
3.b Secondary CH2 refined with riding coordinates:
 C10(H10a,H10b)
3.c Aromatic/amide H refined with riding coordinates:
 C12(H12), C13(H13), C14(H14), C15(H15), C19(H19), C20(H20), C2(H2), C3(H3),
 C4(H4), C5(H5), C6(H6), C22(H22), C23(H23), C21(H21)
;
_olex2_date_sample_completion 2017-03-08
_olex2_date_sample_data_collection 2017-03-08
_olex2_date_sample_submission 2017-03-08
_olex2_submission_special_instructions 'No special instructions were received'
_oxdiff_exptl_absorpt_empirical_details
;
Empirical correction (ABSPACK) includes:
- Absorption correction using spherical harmonics
- Frame scaling
;
_oxdiff_exptl_absorpt_empirical_full_max 1.382
_oxdiff_exptl_absorpt_empirical_full_min 0.739

loop_
_space_group_symop_id
_space_group_symop_operation_xyz
1 x,y,z
2 -y,x-y,z+1/3
3 -x+y,-x,z+2/3
4 x-y,-y,-z+2/3
5 -x,-x+y,-z+1/3
6 y,x,-z

loop_
_atom_site_label
_atom_site_type_symbol
_atom_site_fract_x
_atom_site_fract_y
_atom_site_fract_z
_atom_site_U_iso_or_equiv
_atom_site_adp_type
_atom_site_occupancy
_atom_site_refinement_flags_posn
Co1 Co 0.22237(4) 0.43988(4) 0.71681(2) 0.03954(14) Uani 1.000000 .
O2 O 0.2914(2) 0.3400(2) 0.72130(12) 0.0499(6) Uani 1.000000 .
N2 N 0.0287(2) 0.4494(2) 0.55433(12) 0.0389(6) Uani 1.000000 .
N3 N 0.1394(2) 0.4740(2) 0.64022(13) 0.0387(7) Uani 1.000000 .
C11 C 0.0714(3) 0.5633(3) 0.57346(16) 0.0407(8) Uani 1.000000 .
C12 C 0.0565(3) 0.6506(3) 0.54843(18) 0.0517(10) Uani 1.000000 .
H12 H 0.0113(3) 0.6394(3) 0.51208(18) 0.0620(12) Uiso 1.000000 R
C13 C 0.1118(4) 0.7549(4) 0.5799(2) 0.0621(11) Uani 1.000000 .
H13 H 0.1033(4) 0.8157(4) 0.5647(2) 0.0746(13) Uiso 1.000000 R
C14 C 0.1802(4) 0.7717(3) 0.6337(2) 0.0613(11) Uani 1.000000 .
H14 H 0.2172(4) 0.8439(3) 0.6534(2) 0.0735(13) Uiso 1.000000 R
C15 C 0.1947(4) 0.6843(3) 0.65901(19) 0.0523(10) Uani 1.000000 .
H15 H 0.2399(4) 0.6962(3) 0.69544(19) 0.0627(12) Uiso 1.000000 R
C16 C 0.1391(3) 0.5773(3) 0.62795(15) 0.0403(8) Uani 1.000000 .
C17 C 0.0719(3) 0.4015(3) 0.59538(16) 0.0362(8) Uani 1.000000 .
C18 C 0.0426(3) 0.2796(3) 0.59060(15) 0.0380(7) Uani 1.000000 .
C19 C 0.1289(3) 0.2495(3) 0.58475(15) 0.0445(8) Uani 1.000000 .
H19 H 0.2064(3) 0.3063(3) 0.58352(15) 0.0534(10) Uiso 1.000000 R
C20 C 0.0967(4) 0.1347(4) 0.58087(18) 0.0534(10) Uani 1.000000 .
H20 H 0.1528(4) 0.1134(4) 0.57585(18) 0.0641(12) Uiso 1.000000 R
C24 C 0.2216(3) 0.2298(3) 0.73311(16) 0.0446(9) Uani 1.000000 .
C26 C 0.1017(3) 0.1890(3) 0.74228(14) 0.0389(8) Uani 1.000000 .
O3 O 0.5543(4) 0.5501(5) 0.6409(2) 0.1183(15) Uani 1.000000 .
H3a H 0.486(2) 0.528(7) 0.653(3) 0.177(2) Uiso 1.000000 G
H3b H 0.558(5) 0.555(7) 0.6001(4) 0.177(2) Uiso 1.000000 G
O1 O 0.1927(2) 0.6178(2) 0.36604(12) 0.0537(7) Uani 1.000000 .
N1 N 0.3190(2) 0.7687(2) 0.45940(12) 0.0384(6) Uani 1.000000 .
C1 C 0.2398(3) 0.5833(3) 0.40929(16) 0.0398(8) Uani 1.000000 .
C2 C 0.2292(4) 0.4746(3) 0.40887(18) 0.0508(9) Uani 1.000000 .
H2 H 0.1851(4) 0.4221(3) 0.37693(18) 0.0610(11) Uiso 1.000000 R
C3 C 0.2832(4) 0.4423(3) 0.4553(2) 0.0624(11) Uani 1.000000 .
H3 H 0.2751(4) 0.3692(3) 0.4530(2) 0.0749(13) Uiso 1.000000 R
C4 C 0.3475(4) 0.5146(4) 0.5038(2) 0.0625(11) Uani 1.000000 .
H4 H 0.3816(4) 0.4906(4) 0.5346(2) 0.0750(13) Uiso 1.000000 R
C5 C 0.4270(4) 0.7084(3) 0.55460(18) 0.0587(11) Uani 1.000000 .
H5 H 0.4615(4) 0.6886(3) 0.58732(18) 0.0704(13) Uiso 1.000000 R
C6 C 0.4396(4) 0.8154(3) 0.55293(18) 0.0547(11) Uani 1.000000 .
H6 H 0.4848(4) 0.8699(3) 0.58377(18) 0.0656(13) Uiso 1.000000 R
C7 C 0.3845(3) 0.8441(3) 0.50478(15) 0.0407(8) Uani 1.000000 .
C8 C 0.3617(3) 0.6275(3) 0.50674(17) 0.0464(8) Uani 1.000000 .
C9 C 0.3078(3) 0.6606(3) 0.45995(14) 0.0366(7) Uani 1.000000 .
C10 C 0.3981(3) 0.9630(3) 0.50526(15) 0.0432(8) Uani 1.000000 .
H10a H 0.4465(3) 1.0060(3) 0.54149(15) 0.0519(10) Uiso 1.000000 R
H10b H 0.3229(3) 0.9558(3) 0.51161(15) 0.0519(10) Uiso 1.000000 R
N4 N 0.2024(2) 0.9309(2) 0.40633(12) 0.0370(6) Uani 1.000000 .
C22 C 0.8246(5) 0.8546(4) 0.5885(2) 0.0725(13) Uani 1.000000 .
H22 H 0.7983(5) 0.7758(4) 0.5861(2) 0.0870(15) Uiso 1.000000 R
C23 C 0.7439(4) 0.8918(3) 0.59759(19) 0.0583(10) Uani 1.000000 .
H23 H 0.6659(4) 0.8372(3) 0.60188(19) 0.0699(13) Uiso 1.000000 R
C25 C 0.9803(3) 0.0497(3) 0.58443(16) 0.0463(9) Uani 1.000000 .
C21 C 0.9295(4) 0.9390(4) 0.4168(2) 0.0648(12) Uani 1.000000 .
H21 H 0.9022(4) 0.9905(4) 0.4212(2) 0.0777(14) Uiso 1.000000 R

loop_
_atom_site_aniso_label
_atom_site_aniso_U_11
_atom_site_aniso_U_22
_atom_site_aniso_U_33
_atom_site_aniso_U_12
_atom_site_aniso_U_13
_atom_site_aniso_U_23
Co1 0.0345(3) 0.0378(3) 0.0451(2) 0.0172(2) -0.0013(2) -0.0028(2)
O2 0.0386(14) 0.0496(16) 0.0647(15) 0.0244(13) -0.0032(12) -0.0060(13)
N2 0.0320(15) 0.0425(16) 0.0416(15) 0.0182(13) 0.0029(12) 0.0038(13)
N3 0.0306(15) 0.0360(16) 0.0479(15) 0.0155(13) -0.0002(12) -0.0013(13)
C11 0.0323(17) 0.043(2) 0.0488(19) 0.0206(16) 0.0098(15) 0.0075(16)
C12 0.048(2) 0.059(2) 0.056(2) 0.032(2) 0.0088(18) 0.020(2)
C13 0.065(3) 0.051(3) 0.085(3) 0.040(2) 0.007(2) 0.011(2)
C14 0.066(3) 0.040(2) 0.078(3) 0.027(2) 0.011(2) -0.001(2)
C15 0.057(2) 0.048(2) 0.058(2) 0.030(2) -0.0063(19) -0.0072(18)
C16 0.0330(17) 0.0412(19) 0.0459(18) 0.0180(16) 0.0067(14) 0.0037(15)
C17 0.0289(17) 0.0375(18) 0.0445(18) 0.0183(15) 0.0071(15) 0.0031(15)
C18 0.039(2) 0.0385(19) 0.0376(17) 0.0202(16) -0.0027(15) -0.0011(15)
C19 0.036(2) 0.053(2) 0.0471(18) 0.0246(19) 0.0017(15) -0.0026(16)
C20 0.064(3) 0.070(3) 0.048(2) 0.049(2) -0.0008(19) -0.003(2)
C24 0.049(2) 0.050(2) 0.0414(18) 0.0302(19) -0.0065(17) -0.0068(17)
C26 0.046(2) 0.0374(18) 0.0353(16) 0.0221(17) -0.0036(15) -0.0037(13)
O3 0.108(3) 0.170(4) 0.111(3) 0.095(3) 0.015(3) 0.007(3)
O1 0.0661(17) 0.0379(14) 0.0557(14) 0.0249(13) -0.0148(13) -0.0085(12)
N1 0.0407(16) 0.0360(16) 0.0394(14) 0.0199(14) 0.0043(13) 0.0024(12)
C1 0.0373(18) 0.0360(18) 0.0455(19) 0.0177(16) 0.0072(15) 0.0030(15)
C2 0.057(2) 0.0364(19) 0.059(2) 0.0240(19) 0.0011(19) -0.0042(16)
C3 0.067(3) 0.036(2) 0.087(3) 0.028(2) 0.003(2) 0.008(2)
C4 0.063(3) 0.041(2) 0.084(3) 0.027(2) -0.009(2) 0.012(2)
C5 0.067(3) 0.043(2) 0.058(2) 0.022(2) -0.017(2) 0.0095(19)
C6 0.064(3) 0.045(2) 0.050(2) 0.023(2) -0.0139(19) 0.0024(18)
C7 0.047(2) 0.0383(19) 0.0367(16) 0.0215(17) 0.0025(15) 0.0017(15)
C8 0.045(2) 0.0338(19) 0.058(2) 0.0177(16) 0.0010(18) 0.0078(17)
C9 0.0368(18) 0.0296(17) 0.0431(16) 0.0164(15) 0.0067(14) 0.0042(14)
C10 0.053(2) 0.040(2) 0.0359(17) 0.0230(18) -0.0054(16) -0.0055(16)
N4 0.0377(15) 0.0352(15) 0.0381(13) 0.0182(13) 0.0020(11) 0.0021(12)
C22 0.099(4) 0.040(2) 0.082(3) 0.037(3) 0.003(3) 0.003(2)
C23 0.062(3) 0.036(2) 0.061(2) 0.0135(19) -0.0033(19) 0.0018(18)
C25 0.058(2) 0.047(2) 0.0444(19) 0.033(2) -0.0001(18) -0.0012(16)
C21 0.052(3) 0.084(3) 0.076(3) 0.047(3) -0.001(2) -0.006(2)

loop_
_atom_type_symbol
_atom_type_scat_dispersion_real
_atom_type_scat_dispersion_imag
_atom_type_scat_Cromer_Mann_a1
_atom_type_scat_Cromer_Mann_a2
_atom_type_scat_Cromer_Mann_a3
_atom_type_scat_Cromer_Mann_a4
_atom_type_scat_Cromer_Mann_b1
_atom_type_scat_Cromer_Mann_b2
_atom_type_scat_Cromer_Mann_b3
_atom_type_scat_Cromer_Mann_b4
_atom_type_scat_Cromer_Mann_c
_atom_type_scat_source
_atom_type_scat_dispersion_source
H 0.00000 0.00000 0.49300 0.32291 0.14019 0.04081 10.51090 26.12570 3.14236 57.79970 0.0030380000826 'International Tables Volume C Table 6.1.1.4 (pp. 500-502)' 'Henke, Gullikson and Davis, At. Data and Nucl. Data Tables, 1993, 54, 2'
C 0.00347 0.00161 2.31000 1.02000 1.58860 0.86500 20.84390 10.20750 0.56870 51.65120 0.215599998832 'International Tables Volume C Table 6.1.1.4 (pp. 500-502)' 'Henke, Gullikson and Davis, At. Data and Nucl. Data Tables, 1993, 54, 2'
Co 0.35655 0.96576 12.28410 7.34090 4.00340 2.34880 4.27910 0.27840 13.53590 71.16920 1.01180005074 'International Tables Volume C Table 6.1.1.4 (pp. 500-502)' 'Henke, Gullikson and Davis, At. Data and Nucl. Data Tables, 1993, 54, 2'
O 0.01158 0.00611 3.04850 2.28680 1.54630 0.86700 13.27710 5.70110 0.32390 32.90890 0.250800013542 'International Tables Volume C Table 6.1.1.4 (pp. 500-502)' 'Henke, Gullikson and Davis, At. Data and Nucl. Data Tables, 1993, 54, 2'
N 0.00653 0.00323 12.21260 3.13220 2.01250 1.16630 0.00570 9.89330 28.99750 0.58260 -11.5290002823 'International Tables Volume C Table 6.1.1.4 (pp. 500-502)' 'Henke, Gullikson and Davis, At. Data and Nucl. Data Tables, 1993, 54, 2'

loop_
_geom_angle_atom_site_label_1
_geom_angle_atom_site_label_2
_geom_angle_atom_site_label_3
_geom_angle
_geom_angle_site_symmetry_1
_geom_angle_site_symmetry_3
_geom_angle_publ_flag
N3 Co1 O2 131.04(10) . . ?
O1 Co1 O2 88.25(11) 2_665 . ?
O1 Co1 N3 96.15(10) 2_665 . ?
N1 Co1 O2 123.69(10) 2_665 . ?
N1 Co1 N3 105.10(10) 2_665 . ?
N1 Co1 O1 81.10(10) 2_665 2_665 ?
N4 Co1 O2 79.01(10) 2_665 . ?
N4 Co1 N3 93.54(10) 2_665 . ?
N4 Co1 O1 167.14(11) 2_665 2_665 ?
N4 Co1 N1 104.51(10) 2_665 2_665 ?
C24 O2 Co1 117.3(2) . . ?
C17 N2 C11 107.5(3) . . ?
C10 N2 C11 124.9(3) 6_456 . ?
C10 N2 C17 127.1(3) 6_456 . ?
C16 N3 Co1 127.4(2) . . ?
C17 N3 Co1 127.6(2) . . ?
C17 N3 C16 104.9(3) . . ?
C12 C11 N2 131.7(3) . . ?
C16 C11 N2 105.1(3) . . ?
C16 C11 C12 123.2(3) . . ?
H12 C12 C11 121.7(2) . . ?
C13 C12 C11 116.6(4) . . ?
C13 C12 H12 121.7(2) . . ?
H13 C13 C12 119.2(2) . . ?
C14 C13 C12 121.5(4) . . ?
C14 C13 H13 119.2(2) . . ?
H14 C14 C13 119.0(2) . . ?
C15 C14 C13 121.9(4) . . ?
C15 C14 H14 119.0(2) . . ?
H15 C15 C14 121.2(2) . . ?
C16 C15 C14 117.6(4) . . ?
C16 C15 H15 121.2(2) . . ?
C11 C16 N3 109.5(3) . . ?
C15 C16 N3 131.4(3) . . ?
C15 C16 C11 119.1(3) . . ?
N3 C17 N2 113.0(3) . . ?
C18 C17 N2 122.6(3) . . ?
C18 C17 N3 124.4(3) . . ?
C19 C18 C17 121.3(3) . . ?
N4 C18 C17 115.5(3) 6_456 . ?
N4 C18 C19 123.2(3) 6_456 . ?
H19 C19 C18 120.6(2) . . ?
C20 C19 C18 118.8(3) . . ?
C20 C19 H19 120.6(2) . . ?
H20 C20 C19 119.9(2) . . ?
C25 C20 C19 120.3(3) 1_455 . ?
C25 C20 H20 119.9(2) 1_455 . ?
C26 C24 O2 119.1(3) . . ?
C23 C24 O2 124.3(4) 5_656 . ?
C23 C24 C26 116.6(4) 5_656 . ?
N4 C26 C24 115.8(3) 2_665 . ?
C25 C26 C24 122.1(3) 5_666 . ?
C25 C26 N4 122.0(3) 5_666 2_665 ?
H3b O3 H3a 109.5 . . ?
C1 O1 Co1 113.4(2) . 3_564 ?
C7 N1 Co1 132.6(2) . 3_564 ?
C9 N1 Co1 109.2(2) . 3_564 ?
C9 N1 C7 118.2(3) . . ?
C2 C1 O1 123.4(3) . . ?
C9 C1 O1 119.5(3) . . ?
C9 C1 C2 117.1(3) . . ?
H2 C2 C1 119.3(2) . . ?
C3 C2 C1 121.5(4) . . ?
C3 C2 H2 119.3(2) . . ?
H3 C3 C2 119.0(2) . . ?
C4 C3 C2 122.0(4) . . ?
C4 C3 H3 119.0(2) . . ?
H4 C4 C3 120.4(2) . . ?
C8 C4 C3 119.1(4) . . ?
C8 C4 H4 120.4(2) . . ?
C6 C5 H5 120.1(2) . . ?
C8 C5 H5 120.1(2) . . ?
C8 C5 C6 119.7(3) . . ?
H6 C6 C5 119.9(2) . . ?
C7 C6 C5 120.1(4) . . ?
C7 C6 H6 119.9(2) . . ?
C6 C7 N1 122.0(3) . . ?
C10 C7 N1 119.2(3) . . ?
C10 C7 C6 118.7(3) . . ?
C5 C8 C4 123.2(4) . . ?
C9 C8 C4 119.1(3) . . ?
C9 C8 C5 117.7(3) . . ?
C1 C9 N1 116.6(3) . . ?
C8 C9 N1 122.2(3) . . ?
C8 C9 C1 121.2(3) . . ?
C7 C10 N2 113.5(3) . 6_566 ?
H10a C10 N2 108.87(17) . 6_566 ?
H10a C10 C7 108.87(18) . . ?
H10b C10 N2 108.87(18) . 6_566 ?
H10b C10 C7 108.9(2) . . ?
H10b C10 H10a 107.7 . . ?
C18 N4 Co1 132.4(2) 6_566 3_564 ?
C26 N4 Co1 108.7(2) 3_564 3_564 ?
C26 N4 C18 118.2(3) 3_564 6_566 ?
C23 C22 H22 118.9(3) . . ?
C21 C22 H22 118.9(3) 6_556 . ?
C21 C22 C23 122.2(4) 6_556 . ?
C22 C23 C24 121.2(4) . 5_666 ?
H23 C23 C24 119.4(2) . 5_666 ?
H23 C23 C22 119.4(3) . . ?
C26 C25 C20 117.5(3) 5_656 1_655 ?
C21 C25 C20 124.4(4) 6_546 1_655 ?
C21 C25 C26 118.1(4) 6_546 5_656 ?
C25 C21 C22 119.7(4) 6_656 6_556 ?
H21 C21 C22 120.2(3) . 6_556 ?
H21 C21 C25 120.2(3) . 6_656 ?

loop_
_geom_bond_atom_site_label_1
_geom_bond_atom_site_label_2
_geom_bond_distance
_geom_bond_site_symmetry_2
_geom_bond_publ_flag
Co1 O2 1.968(2) . ?
Co1 N3 2.114(3) . ?
Co1 O1 2.024(2) 2_665 ?
Co1 N1 2.120(3) 2_665 ?
Co1 N4 2.208(3) 2_665 ?
O2 C24 1.313(4) . ?
N2 C11 1.390(4) . ?
N2 C17 1.356(4) . ?
N2 C10 1.472(4) 6_456 ?
N3 C16 1.406(4) . ?
N3 C17 1.321(4) . ?
C11 C12 1.379(5) . ?
C11 C16 1.401(5) . ?
C12 H12 0.9300 . ?
C12 C13 1.373(6) . ?
C13 H13 0.9300 . ?
C13 C14 1.388(6) . ?
C14 H14 0.9300 . ?
C14 C15 1.380(5) . ?
C15 H15 0.9300 . ?
C15 C16 1.396(5) . ?
C17 C18 1.476(5) . ?
C18 C19 1.404(5) . ?
C18 N4 1.325(4) 6_456 ?
C19 H19 0.9300 . ?
C19 C20 1.374(5) . ?
C20 H20 0.9300 . ?
C20 C25 1.397(5) 1_455 ?
C24 C26 1.424(5) . ?
C24 C23 1.385(5) 5_656 ?
C26 N4 1.376(4) 2_665 ?
C26 C25 1.421(5) 5_666 ?
O3 H3a 0.8502 . ?
O3 H3b 0.8501 . ?
O1 C1 1.305(4) . ?
N1 C7 1.337(4) . ?
N1 C9 1.376(4) . ?
C1 C2 1.387(5) . ?
C1 C9 1.435(5) . ?
C2 H2 0.9300 . ?
C2 C3 1.395(6) . ?
C3 H3 0.9300 . ?
C3 C4 1.361(6) . ?
C4 H4 0.9300 . ?
C4 C8 1.425(5) . ?
C5 H5 0.9300 . ?
C5 C6 1.355(5) . ?
C5 C8 1.404(5) . ?
C6 H6 0.9300 . ?
C6 C7 1.403(5) . ?
C7 C10 1.506(5) . ?
C8 C9 1.405(5) . ?
C10 H10a 0.9700 . ?
C10 H10b 0.9700 . ?
C22 H22 0.9300 . ?
C22 C23 1.409(6) . ?
C22 C21 1.350(7) 6_556 ?
C23 H23 0.9300 . ?
C25 C21 1.414(5) 6_546 ?
C21 H21 0.9300 . ?

loop_
_twin_individual_id
_twin_individual_mass_fraction_refined
1 0.9994(4)
2 0.0006(4)
